data_4082278
loop_
_publ_author_name
'Kundu, Sabuj'
'Choliy, Yuriy'
'Zhuo, Gao'
'Ahuja, Ritu'
'Emge, Thomas J.'
'Warmuth, Ralf'
'Brookhart, Maurice'
'Krogh-Jespersen, Karsten'
'Goldman, Alan S.'

_publ_section_title
;
 Rational Design and Synthesis of Highly Active Pincer-Iridium Catalysts
 for Alkane Dehydrogenation
;
_journal_coden_ASTM ORGND7
_journal_issue 18
_journal_name_full Organometallics
_journal_page_first 5432
_journal_page_last 5444
_journal_paper_doi 10.1021/om900568f
_journal_volume 28
_journal_year 2009
_chemical_formula_sum 'C22 H37 Ir O P2'
_chemical_formula_weight 571.65
_space_group_IT_number 29
_symmetry_cell_setting orthorhombic
_symmetry_space_group_name_Hall 'P 2c -2ac'
_symmetry_space_group_name_H-M 'P c a 21'
_atom_sites_solution_hydrogens geom
_atom_sites_solution_primary direct
_atom_sites_solution_secondary difmap
_audit_creation_method SHELXL-97
_cell_angle_alpha 90.00
_cell_angle_beta 90.00
_cell_angle_gamma 90.00
_cell_formula_units_Z 8
_cell_length_a 11.4336(10)
_cell_length_b 15.3744(13)
_cell_length_c 26.225(2)
_cell_measurement_reflns_used 7728
_cell_measurement_temperature 100(2)
_cell_measurement_theta_max 30.48
_cell_measurement_theta_min 2.65
_cell_volume 4610.0(7)
_computing_cell_refinement 'Bruker SMART'
_computing_data_collection 'Bruker SMART'
_computing_data_reduction 'Bruker SAINT'
_computing_molecular_graphics 'Bruker SHELXTL'
_computing_publication_material 'Bruker SHELXTL'
_computing_structure_refinement 'SHELXL-97 (Sheldrick, 1997)'
_computing_structure_solution 'SHELXS-97 (Sheldrick, 1990)'
_diffrn_ambient_temperature 100(2)
_diffrn_measured_fraction_theta_full 1.000
_diffrn_measured_fraction_theta_max 1.000
_diffrn_measurement_device_type 'CCD area detector'
_diffrn_measurement_method 'phi and omega scans'
_diffrn_radiation_monochromator graphite
_diffrn_radiation_source 'fine-focus sealed tube'
_diffrn_radiation_type MoK\a
_diffrn_radiation_wavelength 0.71073
_diffrn_reflns_av_R_equivalents 0.0416
_diffrn_reflns_av_sigmaI/netI 0.0415
_diffrn_reflns_limit_h_max 15
_diffrn_reflns_limit_h_min -15
_diffrn_reflns_limit_k_max 20
_diffrn_reflns_limit_k_min -20
_diffrn_reflns_limit_l_max 34
_diffrn_reflns_limit_l_min -34
_diffrn_reflns_number 46411
_diffrn_reflns_theta_full 28.28
_diffrn_reflns_theta_max 28.28
_diffrn_reflns_theta_min 2.04
_diffrn_standards_decay_% 0
_diffrn_standards_interval_time 0
_diffrn_standards_number 0
_exptl_absorpt_coefficient_mu 5.940
_exptl_absorpt_correction_T_max 0.9999
_exptl_absorpt_correction_T_min 0.4947
_exptl_absorpt_correction_type multi-scan
_exptl_absorpt_process_details 'Bruker SAINT (SADABS)'
_exptl_crystal_colour orange
_exptl_crystal_density_diffrn 1.647
_exptl_crystal_density_method 'not measured'
_exptl_crystal_description plate
_exptl_crystal_F_000 2272
_exptl_crystal_size_max 0.35
_exptl_crystal_size_mid 0.30
_exptl_crystal_size_min 0.04
_refine_diff_density_max 5.412
_refine_diff_density_min -2.170
_refine_diff_density_rms 0.250
_refine_ls_abs_structure_details 'Flack H D (1983), Acta Cryst. A39, 876-881'
_refine_ls_abs_structure_Flack 0.049(16)
_refine_ls_extinction_method none
_refine_ls_goodness_of_fit_ref 1.001
_refine_ls_hydrogen_treatment constr
_refine_ls_matrix_type full
_refine_ls_number_parameters 470
_refine_ls_number_reflns 11428
_refine_ls_number_restraints 271
_refine_ls_restrained_S_all 1.004
_refine_ls_R_factor_all 0.0793
_refine_ls_R_factor_gt 0.0586
_refine_ls_shift/su_max 0.002
_refine_ls_shift/su_mean 0.000
_refine_ls_structure_factor_coef Fsqd
_refine_ls_weighting_details 'calc w=1/[\s^2^(Fo^2^)+(0.1350P)^2^+11.1100P] where P=(Fo^2^+2Fc^2^)/3'
_refine_ls_weighting_scheme calc
_refine_ls_wR_factor_gt 0.1769
_refine_ls_wR_factor_ref 0.1922
_reflns_number_gt 8584
_reflns_number_total 11428
_reflns_threshold_expression >2sigma(I)
_cod_duplicate_entry 4070011
_cod_data_source_file om900568fsup4.cif
_cod_data_source_block ircodmr
_cod_depositor_comments
;
The following automatic conversions were performed:

'_symmetry_cell_setting' value 'Orthorhombic' changed to
'orthorhombic' according to
/home/saulius/struct/CIF-dictionaries/cif_core.dic dictionary named
'cif_core.dic' version 2.4.2 from 2011-04-26.

Automatic conversion script
Id: cif_fix_values 1891 2012-01-12 08:04:46Z andrius 
;
_cod_original_sg_symbol_H-M Pca2(1)
_cod_database_code 4082278

loop_
_symmetry_equiv_pos_as_xyz
'x, y, z'
'-x, -y, z+1/2'
'x+1/2, -y, z'
'-x+1/2, y, z+1/2'

loop_
_atom_site_label
_atom_site_type_symbol
_atom_site_fract_x
_atom_site_fract_y
_atom_site_fract_z
_atom_site_U_iso_or_equiv
_atom_site_adp_type
_atom_site_occupancy
_atom_site_symmetry_multiplicity
_atom_site_calc_flag
_atom_site_refinement_flags
Ir1 Ir 0.45125(3) 0.253245(17) 0.137589(15) 0.03256(12) Uani 1 1 d .
P1 P 0.6400(2) 0.20658(13) 0.13846(15) 0.0422(6) Uani 1 1 d .
P2 P 0.2866(2) 0.33486(15) 0.12115(13) 0.0375(6) Uani 1 1 d .
C1 C 0.5181(8) 0.3293(6) 0.0775(5) 0.038(2) Uani 1 1 d U
C2 C 0.6345(9) 0.3179(6) 0.0591(5) 0.045(3) Uani 1 1 d U
C3 C 0.6777(11) 0.3722(8) 0.0206(6) 0.063(3) Uani 1 1 d U
H3 H 0.7491 0.3597 0.0053 0.076 Uiso 1 1 calc R
C4 C 0.6150(11) 0.4441(8) 0.0053(6) 0.060(3) Uani 1 1 d U
H4 H 0.6503 0.4862 -0.0150 0.072 Uiso 1 1 calc R
C5 C 0.5020(9) 0.4535(6) 0.0198(4) 0.043(2) Uani 1 1 d U
H5 H 0.4561 0.4971 0.0055 0.052 Uiso 1 1 calc R
C6 C 0.4554(9) 0.3984(6) 0.0556(5) 0.041(2) Uani 1 1 d U
C7 C 0.7012(14) 0.2418(8) 0.0798(7) 0.059(4) Uani 1 1 d U
H7A H 0.7822 0.2583 0.0850 0.071 Uiso 1 1 calc R
H7B H 0.6992 0.1945 0.0554 0.071 Uiso 1 1 calc R
C8 C 0.3286(13) 0.4025(11) 0.0694(7) 0.084(5) Uani 1 1 d U
H8A H 0.2829 0.3863 0.0397 0.100 Uiso 1 1 calc R
H8B H 0.3091 0.4622 0.0778 0.100 Uiso 1 1 calc R
C9 C 0.7364(13) 0.2608(7) 0.1826(7) 0.053(4) Uani 1 1 d U
H9A H 0.7274 0.3227 0.1791 0.080 Uiso 1 1 calc R
H9B H 0.8158 0.2450 0.1753 0.080 Uiso 1 1 calc R
H9C H 0.7171 0.2438 0.2168 0.080 Uiso 1 1 calc R
C10 C 0.6751(10) 0.0892(6) 0.1443(5) 0.054(3) Uani 1 1 d U
C11 C 0.6521(12) 0.0624(9) 0.2010(6) 0.069(4) Uani 1 1 d U
H11A H 0.6444 0.1138 0.2216 0.103 Uiso 1 1 calc R
H11B H 0.7165 0.0282 0.2133 0.103 Uiso 1 1 calc R
H11C H 0.5814 0.0289 0.2030 0.103 Uiso 1 1 calc R
C12 C 0.8061(10) 0.0728(7) 0.1340(7) 0.070(4) Uani 1 1 d U
H12A H 0.8457 0.1275 0.1300 0.105 Uiso 1 1 calc R
H12B H 0.8147 0.0391 0.1034 0.105 Uiso 1 1 calc R
H12C H 0.8395 0.0416 0.1622 0.105 Uiso 1 1 calc R
C13 C 0.5992(11) 0.0420(7) 0.1059(6) 0.065(4) Uani 1 1 d U
H13A H 0.5582 0.0837 0.0853 0.098 Uiso 1 1 calc R
H13B H 0.5437 0.0060 0.1236 0.098 Uiso 1 1 calc R
H13C H 0.6475 0.0063 0.0845 0.098 Uiso 1 1 calc R
C14 C 0.2439(12) 0.4109(6) 0.1733(5) 0.053(3) Uani 1 1 d U
C15 C 0.2397(19) 0.3657(10) 0.2227(7) 0.092(5) Uani 1 1 d U
H15A H 0.2357 0.4077 0.2497 0.137 Uiso 1 1 calc R
H15B H 0.3087 0.3309 0.2268 0.137 Uiso 1 1 calc R
H15C H 0.1718 0.3290 0.2239 0.137 Uiso 1 1 calc R
C16 C 0.1436(11) 0.4704(8) 0.1615(6) 0.066(4) Uani 1 1 d U
H16A H 0.1700 0.5296 0.1623 0.099 Uiso 1 1 calc R
H16B H 0.0831 0.4624 0.1864 0.099 Uiso 1 1 calc R
H16C H 0.1134 0.4571 0.1282 0.099 Uiso 1 1 calc R
C17 C 0.3546(13) 0.4731(9) 0.1733(8) 0.086(5) Uani 1 1 d U
H17A H 0.3292 0.5326 0.1731 0.130 Uiso 1 1 calc R
H17B H 0.4010 0.4619 0.1435 0.130 Uiso 1 1 calc R
H17C H 0.4005 0.4623 0.2033 0.130 Uiso 1 1 calc R
C18 C 0.1626(15) 0.2765(10) 0.0921(7) 0.072(4) Uani 1 1 d U
C19 C 0.0937(9) 0.2271(9) 0.1422(7) 0.063(3) Uani 1 1 d U
H19A H 0.0603 0.2706 0.1641 0.095 Uiso 1 1 calc R
H19B H 0.1492 0.1931 0.1611 0.095 Uiso 1 1 calc R
H19C H 0.0329 0.1899 0.1295 0.095 Uiso 1 1 calc R
C20 C 0.0614(11) 0.3220(10) 0.0718(6) 0.065(4) Uani 1 1 d U
H20A H 0.0723 0.3836 0.0755 0.097 Uiso 1 1 calc R
H20B H -0.0074 0.3044 0.0902 0.097 Uiso 1 1 calc R
H20C H 0.0522 0.3079 0.0364 0.097 Uiso 1 1 calc R
C21 C 0.195(2) 0.2019(17) 0.0726(10) 0.118(8) Uani 1 1 d U
H21A H 0.2447 0.2121 0.0437 0.178 Uiso 1 1 calc R
H21B H 0.1270 0.1700 0.0620 0.178 Uiso 1 1 calc R
H21C H 0.2368 0.1690 0.0978 0.178 Uiso 1 1 calc R
C22 C 0.3876(8) 0.1818(6) 0.1865(4) 0.039(2) Uani 1 1 d U
O1 O 0.3475(7) 0.1378(5) 0.2175(3) 0.050(2) Uani 1 1 d .
Ir2 Ir 0.20767(4) -0.25043(2) -0.137569(17) 0.03772(14) Uani 1 1 d .
P3 P 0.3976(2) -0.29416(18) -0.14111(16) 0.0480(7) Uani 1 1 d .
P4 P 0.0433(2) -0.16760(14) -0.12520(13) 0.0358(6) Uani 1 1 d .
C23 C 0.2753(9) -0.1713(6) -0.0811(5) 0.040(2) Uani 1 1 d U
C24 C 0.3844(9) -0.1791(7) -0.0622(5) 0.046(3) Uani 1 1 d U
C25 C 0.4360(11) -0.1239(7) -0.0277(5) 0.053(3) Uani 1 1 d U
H25 H 0.5127 -0.1330 -0.0173 0.064 Uiso 1 1 calc R
C26 C 0.3714(11) -0.0536(7) -0.0086(5) 0.054(3) Uani 1 1 d U
H26 H 0.4041 -0.0141 0.0141 0.065 Uiso 1 1 calc R
C27 C 0.2559(10) -0.0453(6) -0.0252(4) 0.044(2) Uani 1 1 d U
H27 H 0.2112 0.0013 -0.0137 0.053 Uiso 1 1 calc R
C28 C 0.2067(8) -0.1042(6) -0.0583(4) 0.040(2) Uani 1 1 d U
C29 C 0.4646(14) -0.2579(9) -0.0785(8) 0.066(5) Uani 1 1 d U
H29A H 0.4621 -0.3041 -0.0534 0.079 Uiso 1 1 calc R
H29B H 0.5450 -0.2394 -0.0831 0.079 Uiso 1 1 calc R
C30 C 0.0755(10) -0.1041(7) -0.0692(5) 0.049(3) Uani 1 1 d U
H30A H 0.0490 -0.0448 -0.0742 0.059 Uiso 1 1 calc R
H30B H 0.0339 -0.1281 -0.0402 0.059 Uiso 1 1 calc R
C31 C 0.4918(18) -0.2398(8) -0.1878(8) 0.065(4) Uani 1 1 d U
H31A H 0.5706 -0.2605 -0.1842 0.097 Uiso 1 1 calc R
H31B H 0.4900 -0.1781 -0.1822 0.097 Uiso 1 1 calc R
H31C H 0.4643 -0.2523 -0.2216 0.097 Uiso 1 1 calc R
C32 C 0.4354(10) -0.4096(7) -0.1474(6) 0.061(3) Uani 1 1 d U
C33 C 0.4112(13) -0.4377(9) -0.2002(7) 0.080(4) Uani 1 1 d U
H33A H 0.4224 -0.3895 -0.2230 0.120 Uiso 1 1 calc R
H33B H 0.3320 -0.4579 -0.2027 0.120 Uiso 1 1 calc R
H33C H 0.4637 -0.4839 -0.2094 0.120 Uiso 1 1 calc R
C34 C 0.5646(10) -0.4269(9) -0.1347(7) 0.075(4) Uani 1 1 d U
H34A H 0.5839 -0.4859 -0.1432 0.113 Uiso 1 1 calc R
H34B H 0.5774 -0.4175 -0.0989 0.113 Uiso 1 1 calc R
H34C H 0.6131 -0.3879 -0.1540 0.113 Uiso 1 1 calc R
C35 C 0.3526(10) -0.4602(7) -0.1081(7) 0.071(4) Uani 1 1 d U
H35A H 0.2725 -0.4540 -0.1185 0.106 Uiso 1 1 calc R
H35B H 0.3624 -0.4362 -0.0746 0.106 Uiso 1 1 calc R
H35C H 0.3732 -0.5207 -0.1077 0.106 Uiso 1 1 calc R
C36 C 0.0160(11) -0.0877(7) -0.1749(6) 0.055(3) Uani 1 1 d U
C37 C 0.0199(15) -0.1253(11) -0.2281(6) 0.080(4) Uani 1 1 d U
H37A H 0.0353 -0.0797 -0.2522 0.120 Uiso 1 1 calc R
H37B H -0.0538 -0.1520 -0.2359 0.120 Uiso 1 1 calc R
H37C H 0.0809 -0.1681 -0.2300 0.120 Uiso 1 1 calc R
C38 C -0.0870(11) -0.0282(7) -0.1697(5) 0.054(3) Uani 1 1 d U
H38A H -0.0932 -0.0088 -0.1350 0.081 Uiso 1 1 calc R
H38B H -0.1570 -0.0587 -0.1791 0.081 Uiso 1 1 calc R
H38C H -0.0769 0.0212 -0.1917 0.081 Uiso 1 1 calc R
C39 C 0.1297(12) -0.0277(9) -0.1747(7) 0.072(4) Uani 1 1 d U
H39A H 0.1983 -0.0636 -0.1743 0.109 Uiso 1 1 calc R
H39B H 0.1290 0.0087 -0.1450 0.109 Uiso 1 1 calc R
H39C H 0.1302 0.0080 -0.2047 0.109 Uiso 1 1 calc R
C40 C -0.0968(11) -0.2324(8) -0.1093(5) 0.045(3) Uani 1 1 d U
C41 C -0.1561(14) -0.2645(8) -0.1557(8) 0.066(4) Uani 1 1 d U
H41A H -0.1198 -0.3176 -0.1667 0.100 Uiso 1 1 calc R
H41B H -0.1500 -0.2217 -0.1822 0.100 Uiso 1 1 calc R
H41C H -0.2371 -0.2752 -0.1483 0.100 Uiso 1 1 calc R
C42 C -0.1886(9) -0.1674(7) -0.0815(5) 0.049(3) Uani 1 1 d U
H42A H -0.2235 -0.1297 -0.1064 0.074 Uiso 1 1 calc R
H42B H -0.1482 -0.1330 -0.0565 0.074 Uiso 1 1 calc R
H42C H -0.2486 -0.2009 -0.0650 0.074 Uiso 1 1 calc R
C43 C -0.0665(14) -0.3034(10) -0.0724(8) 0.085(5) Uani 1 1 d U
H43A H -0.1370 -0.3301 -0.0601 0.128 Uiso 1 1 calc R
H43B H -0.0240 -0.2793 -0.0442 0.128 Uiso 1 1 calc R
H43C H -0.0192 -0.3463 -0.0892 0.128 Uiso 1 1 calc R
C44 C 0.1460(9) -0.3240(7) -0.1886(5) 0.043(2) Uani 1 1 d U
O2 O 0.1065(7) -0.3660(5) -0.2196(4) 0.052(2) Uani 1 1 d .

loop_
_atom_site_aniso_label
_atom_site_aniso_U_11
_atom_site_aniso_U_22
_atom_site_aniso_U_33
_atom_site_aniso_U_23
_atom_site_aniso_U_13
_atom_site_aniso_U_12
Ir1 0.0242(2) 0.02716(18) 0.0463(2) 0.00145(18) 0.00471(17) 0.00150(10)
P1 0.0351(12) 0.0237(10) 0.0677(19) 0.0061(13) 0.0143(14) 0.0020(8)
P2 0.0270(11) 0.0282(10) 0.0572(19) 0.0030(11) -0.0015(11) 0.0043(8)
C1 0.029(4) 0.032(4) 0.054(6) -0.007(4) 0.001(4) -0.002(3)
C2 0.032(5) 0.033(4) 0.070(7) 0.003(5) 0.021(5) -0.007(4)
C3 0.045(6) 0.060(6) 0.085(8) 0.036(6) 0.020(6) 0.002(5)
C4 0.064(7) 0.053(6) 0.065(8) 0.021(6) 0.008(6) -0.010(5)
C5 0.040(5) 0.039(5) 0.050(6) -0.003(4) -0.006(4) 0.002(4)
C6 0.037(5) 0.038(5) 0.049(6) 0.001(4) -0.006(4) -0.003(4)
C7 0.044(7) 0.063(8) 0.071(9) 0.028(6) 0.022(6) 0.000(5)
C8 0.066(8) 0.088(9) 0.097(10) 0.046(8) 0.026(7) 0.030(7)
C9 0.045(7) 0.045(6) 0.070(8) -0.006(5) -0.032(6) -0.002(5)
C10 0.045(6) 0.037(4) 0.079(8) 0.004(5) 0.021(6) 0.013(4)
C11 0.065(7) 0.057(7) 0.085(9) 0.022(6) 0.015(7) 0.021(6)
C12 0.053(6) 0.042(5) 0.115(10) 0.020(7) 0.019(7) 0.019(4)
C13 0.059(7) 0.029(5) 0.108(9) -0.013(6) 0.014(6) 0.001(5)
C14 0.071(7) 0.024(4) 0.065(7) -0.009(4) 0.000(6) 0.001(5)
C15 0.111(11) 0.070(8) 0.094(10) 0.007(8) 0.017(9) 0.032(8)
C16 0.059(7) 0.060(7) 0.078(8) 0.000(6) 0.003(6) 0.030(6)
C17 0.069(8) 0.054(7) 0.137(12) -0.015(8) -0.006(8) 0.006(6)
C18 0.067(8) 0.047(6) 0.102(10) -0.023(7) -0.007(8) 0.016(7)
C19 0.018(4) 0.061(5) 0.110(10) 0.013(8) -0.017(6) -0.012(4)
C20 0.051(6) 0.078(8) 0.065(8) 0.016(7) -0.002(6) -0.006(6)
C21 0.109(11) 0.111(11) 0.135(12) 0.013(10) -0.042(9) -0.013(9)
C22 0.025(4) 0.042(5) 0.049(6) 0.000(4) 0.002(4) 0.002(4)
O1 0.044(4) 0.036(4) 0.072(6) 0.013(4) 0.004(4) -0.008(3)
Ir2 0.0236(2) 0.0387(2) 0.0508(3) -0.01264(15) -0.00812(18) 0.00634(12)
P3 0.0302(12) 0.0412(14) 0.072(2) -0.0051(13) -0.0017(14) 0.0033(10)
P4 0.0302(12) 0.0271(10) 0.0502(17) -0.0051(11) -0.0046(10) 0.0044(8)
C23 0.033(5) 0.028(4) 0.060(7) -0.006(4) 0.004(4) 0.009(3)
C24 0.037(5) 0.039(5) 0.060(7) 0.002(5) -0.005(5) 0.002(4)
C25 0.047(6) 0.049(6) 0.063(7) -0.015(5) -0.003(5) -0.005(5)
C26 0.062(7) 0.041(5) 0.059(7) -0.008(5) 0.001(6) -0.017(5)
C27 0.050(6) 0.033(4) 0.050(6) -0.002(4) 0.006(5) -0.012(4)
C28 0.036(5) 0.039(5) 0.044(6) -0.016(4) -0.001(4) 0.002(4)
C29 0.038(7) 0.083(9) 0.077(9) -0.038(7) -0.026(6) 0.016(5)
C30 0.046(6) 0.040(5) 0.062(7) -0.011(5) -0.006(5) 0.002(4)
C31 0.065(9) 0.062(7) 0.068(8) 0.014(6) -0.005(7) -0.001(6)
C32 0.043(6) 0.039(5) 0.102(9) -0.005(6) -0.008(6) 0.006(4)
C33 0.066(8) 0.067(8) 0.106(10) -0.039(7) -0.023(7) 0.020(6)
C34 0.048(6) 0.063(7) 0.115(10) -0.014(7) -0.029(7) 0.020(5)
C35 0.051(7) 0.037(5) 0.124(11) 0.025(6) -0.012(7) 0.002(4)
C36 0.054(6) 0.034(5) 0.077(8) 0.010(5) -0.002(6) 0.012(5)
C37 0.084(9) 0.088(9) 0.067(8) -0.002(7) 0.001(7) 0.031(8)
C38 0.055(6) 0.038(5) 0.068(7) 0.007(5) 0.009(6) 0.017(5)
C39 0.064(8) 0.060(7) 0.093(9) -0.012(7) 0.006(7) -0.021(6)
C40 0.049(6) 0.046(5) 0.040(6) 0.002(4) 0.025(5) 0.010(5)
C41 0.052(8) 0.041(5) 0.106(11) -0.008(6) -0.001(7) -0.005(5)
C42 0.031(5) 0.044(5) 0.072(8) 0.001(5) 0.012(5) 0.010(4)
C43 0.077(9) 0.059(7) 0.119(11) 0.012(8) 0.008(8) -0.010(7)
C44 0.030(5) 0.040(5) 0.058(6) -0.012(5) -0.004(5) 0.002(4)
O2 0.040(4) 0.041(4) 0.075(6) -0.011(4) -0.001(4) 0.004(3)

loop_
_atom_type_symbol
_atom_type_description
_atom_type_scat_dispersion_real
_atom_type_scat_dispersion_imag
_atom_type_scat_source
C C 0.0033 0.0016 'International Tables Vol C Tables 4.2.6.8 and 6.1.1.4'
H H 0.0000 0.0000 'International Tables Vol C Tables 4.2.6.8 and 6.1.1.4'
O O 0.0106 0.0060 'International Tables Vol C Tables 4.2.6.8 and 6.1.1.4'
P P 0.1023 0.0942 'International Tables Vol C Tables 4.2.6.8 and 6.1.1.4'
Ir Ir -1.4442 7.9887 'International Tables Vol C Tables 4.2.6.8 and 6.1.1.4'

loop_
_geom_angle_atom_site_label_1
_geom_angle_atom_site_label_2
_geom_angle_atom_site_label_3
_geom_angle
C22 Ir1 C1 175.8(4)
C22 Ir1 P1 100.4(3)
C1 Ir1 P1 80.7(3)
C22 Ir1 P2 97.6(3)
C1 Ir1 P2 81.6(3)
P1 Ir1 P2 161.68(10)
C7 P1 C9 100.0(9)
C7 P1 C10 106.5(6)
C9 P1 C10 105.4(6)
C7 P1 Ir1 105.6(6)
C9 P1 Ir1 116.1(5)
C10 P1 Ir1 120.9(4)
C8 P2 C18 100.2(9)
C8 P2 C14 105.3(7)
C18 P2 C14 114.0(7)
C8 P2 Ir1 104.0(5)
C18 P2 Ir1 116.2(5)
C14 P2 Ir1 114.7(4)
C6 C1 C2 115.5(10)
C6 C1 Ir1 122.7(8)
C2 C1 Ir1 121.6(8)
C3 C2 C1 120.0(11)
C3 C2 C7 123.2(10)
C1 C2 C7 116.6(10)
C4 C3 C2 120.4(11)
C5 C4 C3 120.0(11)
C4 C5 C6 119.8(10)
C5 C6 C1 123.3(10)
C5 C6 C8 121.0(10)
C1 C6 C8 115.4(10)
C2 C7 P1 110.7(10)
C6 C8 P2 114.9(9)
C13 C10 C12 111.2(11)
C13 C10 C11 114.2(11)
C12 C10 C11 106.6(11)
C13 C10 P1 106.7(8)
C12 C10 P1 110.8(7)
C11 C10 P1 107.3(8)
C15 C14 C16 116.4(13)
C15 C14 C17 108.1(14)
C16 C14 C17 104.1(9)
C15 C14 P2 111.0(8)
C16 C14 P2 115.6(10)
C17 C14 P2 99.8(9)
C21 C18 C20 120.2(15)
C21 C18 C19 92.3(18)
C20 C18 C19 97.4(12)
C21 C18 P2 111.8(12)
C20 C18 P2 122.0(11)
C19 C18 P2 104.7(11)
O1 C22 Ir1 179.2(10)
C44 Ir2 C23 179.2(5)
C44 Ir2 P3 98.6(3)
C23 Ir2 P3 81.1(3)
C44 Ir2 P4 97.3(3)
C23 Ir2 P4 83.0(3)
P3 Ir2 P4 162.20(10)
C31 P3 C32 104.0(7)
C31 P3 C29 101.9(9)
C32 P3 C29 105.5(6)
C31 P3 Ir2 117.0(6)
C32 P3 Ir2 121.0(4)
C29 P3 Ir2 105.3(5)
C30 P4 C36 104.7(6)
C30 P4 C40 105.8(6)
C36 P4 C40 111.2(6)
C30 P4 Ir2 104.4(4)
C36 P4 Ir2 114.5(4)
C40 P4 Ir2 115.1(4)
C24 C23 C28 114.8(10)
C24 C23 Ir2 123.9(8)
C28 C23 Ir2 121.3(7)
C23 C24 C25 125.8(11)
C23 C24 C29 120.4(10)
C25 C24 C29 113.8(10)
C24 C25 C26 119.1(12)
C27 C26 C25 117.2(11)
C28 C27 C26 121.6(10)
C27 C28 C23 121.0(10)
C27 C28 C30 121.3(9)
C23 C28 C30 117.6(9)
C24 C29 P3 103.1(9)
C28 C30 P4 110.7(8)
C33 C32 C34 109.4(12)
C33 C32 C35 110.5(12)
C34 C32 C35 110.2(12)
C33 C32 P3 108.8(10)
C34 C32 P3 112.0(9)
C35 C32 P3 105.9(9)
C38 C36 C37 110.0(11)
C38 C36 C39 106.7(10)
C37 C36 C39 101.6(12)
C38 C36 P4 118.9(10)
C37 C36 P4 113.5(9)
C39 C36 P4 104.4(9)
C41 C40 C43 113.2(13)
C41 C40 C42 106.2(11)
C43 C40 C42 107.9(11)
C41 C40 P4 112.0(9)
C43 C40 P4 108.9(10)
C42 C40 P4 108.4(8)
O2 C44 Ir2 177.7(10)

loop_
_geom_bond_atom_site_label_1
_geom_bond_atom_site_label_2
_geom_bond_distance
Ir1 C22 1.839(11)
Ir1 C1 2.106(11)
Ir1 P1 2.275(2)
Ir1 P2 2.303(2)
P1 C7 1.774(16)
P1 C9 1.802(12)
P1 C10 1.855(10)
P2 C8 1.777(14)
P2 C18 1.842(17)
P2 C14 1.864(12)
C1 C6 1.404(14)
C1 C2 1.426(14)
C2 C3 1.399(15)
C2 C7 1.499(17)
C3 C4 1.377(16)
C4 C5 1.355(17)
C5 C6 1.372(15)
C6 C8 1.496(17)
C10 C13 1.515(19)
C10 C12 1.542(15)
C10 C11 1.567(19)
C14 C15 1.47(2)
C14 C16 1.499(16)
C14 C17 1.585(19)
C18 C21 1.31(3)
C18 C20 1.45(2)
C18 C19 1.71(3)
C22 O1 1.153(12)
Ir2 C44 1.889(11)
Ir2 C23 2.067(11)
Ir2 P3 2.275(3)
Ir2 P4 2.293(2)
P3 C31 1.834(19)
P3 C32 1.834(12)
P3 C29 1.896(17)
P4 C30 1.802(12)
P4 C36 1.819(12)
P4 C40 1.931(13)
C23 C24 1.347(14)
C23 C28 1.428(13)
C24 C25 1.373(16)
C24 C29 1.578(17)
C25 C26 1.402(16)
C26 C27 1.396(17)
C27 C28 1.375(14)
C28 C30 1.526(14)
C32 C33 1.48(2)
C32 C34 1.537(16)
C32 C35 1.600(19)
C36 C38 1.498(15)
C36 C37 1.51(2)
C36 C39 1.594(17)
C40 C41 1.48(2)
C40 C43 1.50(2)
C40 C42 1.623(14)
C44 O2 1.133(13)

loop_
_geom_torsion_atom_site_label_1
_geom_torsion_atom_site_label_2
_geom_torsion_atom_site_label_3
_geom_torsion_atom_site_label_4
_geom_torsion
C22 Ir1 P1 C7 160.8(7)
C1 Ir1 P1 C7 -15.1(6)
P2 Ir1 P1 C7 -30.1(7)
C22 Ir1 P1 C9 -89.4(7)
C1 Ir1 P1 C9 94.7(6)
P2 Ir1 P1 C9 79.7(8)
C22 Ir1 P1 C10 40.2(6)
C1 Ir1 P1 C10 -135.7(6)
P2 Ir1 P1 C10 -150.7(6)
C22 Ir1 P2 C8 -174.7(8)
C1 Ir1 P2 C8 1.1(7)
P1 Ir1 P2 C8 16.1(8)
C22 Ir1 P2 C18 -65.7(8)
C1 Ir1 P2 C18 110.1(8)
P1 Ir1 P2 C18 125.1(8)
C22 Ir1 P2 C14 70.8(5)
C1 Ir1 P2 C14 -113.4(5)
P1 Ir1 P2 C14 -98.4(6)
C22 Ir1 C1 C6 86(6)
P1 Ir1 C1 C6 -168.9(9)
P2 Ir1 C1 C6 6.4(8)
C22 Ir1 C1 C2 -99(5)
P1 Ir1 C1 C2 6.1(8)
P2 Ir1 C1 C2 -178.6(9)
C6 C1 C2 C3 -1.8(16)
Ir1 C1 C2 C3 -177.2(10)
C6 C1 C2 C7 -177.0(12)
Ir1 C1 C2 C7 7.7(15)
C1 C2 C3 C4 9(2)
C7 C2 C3 C4 -176.1(14)
C2 C3 C4 C5 -13(2)
C3 C4 C5 C6 10(2)
C4 C5 C6 C1 -2.2(17)
C4 C5 C6 C8 -175.1(13)
C2 C1 C6 C5 -1.6(16)
Ir1 C1 C6 C5 173.7(8)
C2 C1 C6 C8 171.6(12)
Ir1 C1 C6 C8 -13.1(15)
C3 C2 C7 P1 164.1(12)
C1 C2 C7 P1 -20.9(17)
C9 P1 C7 C2 -97.6(12)
C10 P1 C7 C2 152.9(10)
Ir1 P1 C7 C2 23.3(12)
C5 C6 C8 P2 -173.5(10)
C1 C6 C8 P2 13.1(18)
C18 P2 C8 C6 -128.1(13)
C14 P2 C8 C6 113.3(12)
Ir1 P2 C8 C6 -7.7(14)
C7 P1 C10 C13 -71.9(11)
C9 P1 C10 C13 -177.5(10)
Ir1 P1 C10 C13 48.3(10)
C7 P1 C10 C12 49.3(13)
C9 P1 C10 C12 -56.4(13)
Ir1 P1 C10 C12 169.5(9)
C7 P1 C10 C11 165.3(10)
C9 P1 C10 C11 59.7(11)
Ir1 P1 C10 C11 -74.5(10)
C8 P2 C14 C15 -163.7(12)
C18 P2 C14 C15 87.5(14)
Ir1 P2 C14 C15 -50.0(12)
C8 P2 C14 C16 61.0(11)
C18 P2 C14 C16 -47.8(12)
Ir1 P2 C14 C16 174.7(8)
C8 P2 C14 C17 -49.9(10)
C18 P2 C14 C17 -158.7(10)
Ir1 P2 C14 C17 63.8(9)
C8 P2 C18 C21 94.5(19)
C14 P2 C18 C21 -153.5(17)
Ir1 P2 C18 C21 -17(2)
C8 P2 C18 C20 -58.1(16)
C14 P2 C18 C20 53.8(17)
Ir1 P2 C18 C20 -169.3(12)
C8 P2 C18 C19 -166.8(9)
C14 P2 C18 C19 -54.9(10)
Ir1 P2 C18 C19 82.0(9)
C1 Ir1 C22 O1 -143(69)
P1 Ir1 C22 O1 113(71)
P2 Ir1 C22 O1 -63(71)
C44 Ir2 P3 C31 86.8(8)
C23 Ir2 P3 C31 -94.0(7)
P4 Ir2 P3 C31 -66.5(9)
C44 Ir2 P3 C32 -41.7(7)
C23 Ir2 P3 C32 137.5(7)
P4 Ir2 P3 C32 165.0(7)
C44 Ir2 P3 C29 -160.9(7)
C23 Ir2 P3 C29 18.4(7)
P4 Ir2 P3 C29 45.8(8)
C44 Ir2 P4 C30 170.2(6)
C23 Ir2 P4 C30 -9.1(5)
P3 Ir2 P4 C30 -36.4(7)
C44 Ir2 P4 C36 -75.9(6)
C23 Ir2 P4 C36 104.8(6)
P3 Ir2 P4 C36 77.5(7)
C44 Ir2 P4 C40 54.7(6)
C23 Ir2 P4 C40 -124.6(6)
P3 Ir2 P4 C40 -151.9(6)
C44 Ir2 C23 C24 63(32)
P3 Ir2 C23 C24 -9.5(10)
P4 Ir2 C23 C24 178.6(10)
C44 Ir2 C23 C28 -116(32)
P3 Ir2 C23 C28 171.8(9)
P4 Ir2 C23 C28 0.0(9)
C28 C23 C24 C25 -6.8(18)
Ir2 C23 C24 C25 174.4(10)
C28 C23 C24 C29 172.1(13)
Ir2 C23 C24 C29 -6.7(18)
C23 C24 C25 C26 2(2)
C29 C24 C25 C26 -177.2(13)
C24 C25 C26 C27 1.5(18)
C25 C26 C27 C28 1.0(18)
C26 C27 C28 C23 -6.5(18)
C26 C27 C28 C30 169.4(11)
C24 C23 C28 C27 9.1(17)
Ir2 C23 C28 C27 -172.1(9)
C24 C23 C28 C30 -167.0(11)
Ir2 C23 C28 C30 11.8(15)
C23 C24 C29 P3 21.6(17)
C25 C24 C29 P3 -159.4(10)
C31 P3 C29 C24 97.6(12)
C32 P3 C29 C24 -153.9(10)
Ir2 P3 C29 C24 -24.9(11)
C27 C28 C30 P4 164.8(9)
C23 C28 C30 P4 -19.1(14)
C36 P4 C30 C28 -103.7(9)
C40 P4 C30 C28 138.8(8)
Ir2 P4 C30 C28 16.9(9)
C31 P3 C32 C33 -59.8(12)
C29 P3 C32 C33 -166.7(11)
Ir2 P3 C32 C33 74.3(11)
C31 P3 C32 C34 61.3(14)
C29 P3 C32 C34 -45.6(14)
Ir2 P3 C32 C34 -164.6(10)
C31 P3 C32 C35 -178.6(10)
C29 P3 C32 C35 74.5(11)
Ir2 P3 C32 C35 -44.5(11)
C30 P4 C36 C38 -64.4(11)
C40 P4 C36 C38 49.5(12)
Ir2 P4 C36 C38 -178.0(9)
C30 P4 C36 C37 164.0(11)
C40 P4 C36 C37 -82.1(11)
Ir2 P4 C36 C37 50.3(12)
C30 P4 C36 C39 54.3(10)
C40 P4 C36 C39 168.2(8)
Ir2 P4 C36 C39 -59.4(9)
C30 P4 C40 C41 161.1(9)
C36 P4 C40 C41 48.0(11)
Ir2 P4 C40 C41 -84.2(10)
C30 P4 C40 C43 -72.9(11)
C36 P4 C40 C43 174.0(10)
Ir2 P4 C40 C43 41.8(11)
C30 P4 C40 C42 44.3(10)
C36 P4 C40 C42 -68.9(10)
Ir2 P4 C40 C42 158.9(7)
C23 Ir2 C44 O2 141(29)
P3 Ir2 C44 O2 -147(28)
P4 Ir2 C44 O2 25(28)
